data_4060626
_journal_name_full Organometallics
_journal_paper_doi 10.1021/om0507878
_journal_year 2006
_chemical_formula_sum 'C56 H42 Cl2 F N4 O Rh'
_chemical_formula_weight 979.75
_space_group_IT_number 14
_symmetry_cell_setting monoclinic
_symmetry_space_group_name_Hall '-P 2ybc'
_symmetry_space_group_name_H-M 'P 1 21/c 1'
_cell_angle_alpha 90.00
_cell_angle_beta 96.93(3)
_cell_angle_gamma 90.00
_cell_formula_units_Z 4
_cell_length_a 13.705(17)
_cell_length_b 22.17(2)
_cell_length_c 15.746(18)
_cell_measurement_temperature 293(2)
_cell_volume 4750(10)
_diffrn_ambient_temperature 293(2)
_exptl_crystal_density_diffrn 1.370
_cod_depositor_comments
;
The following automatic conversions were performed:
'_symmetry_cell_setting' value 'MONOCLINIC' changed to 'monoclinic'
according to '/home/saulius/struct/CIF-dictionaries/cif_core.dic'
dictionary named 'cif_core.dic' version 2.4.1 from 2010-06-29.

Automatic conversion script
Id: cif_fix_enum 1527 2010-12-29 10:47:43Z saulius 
;
_cod_original_sg_symbol_H-M 'P 21/c'
_cod_database_code 4060626

loop_
_symmetry_equiv_pos_as_xyz
'x, y, z'
'-x, y+1/2, -z+1/2'
'-x, -y, -z'
'x, -y-1/2, z-1/2'

loop_
_atom_site_label
_atom_site_type_symbol
_atom_site_fract_x
_atom_site_fract_y
_atom_site_fract_z
_atom_site_U_iso_or_equiv
_atom_site_adp_type
_atom_site_occupancy
_atom_site_symmetry_multiplicity
_atom_site_calc_flag
_atom_site_refinement_flags
_atom_site_disorder_assembly
_atom_site_disorder_group
Rh1 Rh 0.54381(3) 0.64027(2) 0.19379(3) 0.03663(17) Uani 1 1 d . . .
O1 O 0.5672(4) 0.5176(2) 0.1676(4) 0.0785(16) Uani 1 1 d . . .
N1 N 0.6700(3) 0.6310(2) 0.1389(3) 0.0395(12) Uani 1 1 d . . .
N2 N 0.4754(3) 0.6747(2) 0.0815(3) 0.0373(11) Uani 1 1 d . . .
N3 N 0.6170(3) 0.6145(2) 0.3095(3) 0.0394(12) Uani 1 1 d . . .
N4 N 0.4221(3) 0.6592(2) 0.2520(3) 0.0378(12) Uani 1 1 d . . .
F1 F 0.1211(4) 0.5135(3) 0.0098(4) 0.140(2) Uani 1 1 d . . .
C1 C 0.7577(4) 0.6082(3) 0.1768(4) 0.0446(15) Uani 1 1 d . . .
C2 C 0.8257(4) 0.6043(3) 0.1143(4) 0.0504(17) Uani 1 1 d . . .
H2A H 0.8898 0.5899 0.1237 0.060 Uiso 1 1 calc R . .
C3 C 0.7799(4) 0.6253(3) 0.0396(4) 0.0495(17) Uani 1 1 d . . .
H3A H 0.8069 0.6283 -0.0117 0.059 Uiso 1 1 calc R . .
C4 C 0.6815(4) 0.6422(3) 0.0537(4) 0.0424(14) Uani 1 1 d . . .
C5 C 0.6092(4) 0.6645(3) -0.0089(4) 0.0395(14) Uani 1 1 d . . .
C6 C 0.5134(4) 0.6785(3) 0.0036(4) 0.0399(14) Uani 1 1 d . . .
C7 C 0.4381(5) 0.6982(3) -0.0622(4) 0.0489(16) Uani 1 1 d . . .
H7A H 0.4451 0.7044 -0.1196 0.059 Uiso 1 1 calc R . .
C8 C 0.3554(4) 0.7061(3) -0.0250(4) 0.0486(16) Uani 1 1 d . . .
H8A H 0.2946 0.7181 -0.0525 0.058 Uiso 1 1 calc R . .
C9 C 0.3778(4) 0.6926(3) 0.0655(4) 0.0393(14) Uani 1 1 d . . .
C10 C 0.3126(4) 0.6980(3) 0.1268(4) 0.0418(14) Uani 1 1 d . . .
C11 C 0.3344(4) 0.6827(3) 0.2136(4) 0.0425(15) Uani 1 1 d . . .
C12 C 0.2684(4) 0.6881(3) 0.2776(4) 0.0466(16) Uani 1 1 d . . .
H12A H 0.2048 0.7034 0.2690 0.056 Uiso 1 1 calc R . .
C13 C 0.3149(4) 0.6671(3) 0.3526(4) 0.0471(16) Uani 1 1 d . . .
H13A H 0.2885 0.6651 0.4042 0.056 Uiso 1 1 calc R . .
C14 C 0.4108(4) 0.6489(3) 0.3386(4) 0.0406(14) Uani 1 1 d . . .
C15 C 0.4835(4) 0.6264(3) 0.4011(4) 0.0424(15) Uani 1 1 d . . .
C16 C 0.5797(4) 0.6123(3) 0.3880(4) 0.0423(14) Uani 1 1 d . . .
C17 C 0.6560(4) 0.5932(3) 0.4538(4) 0.0490(16) Uani 1 1 d . . .
H17A H 0.6498 0.5884 0.5115 0.059 Uiso 1 1 calc R . .
C18 C 0.7379(4) 0.5837(3) 0.4161(4) 0.0473(16) Uani 1 1 d . . .
H18A H 0.7987 0.5714 0.4431 0.057 Uiso 1 1 calc R . .
C19 C 0.7139(4) 0.5961(3) 0.3258(4) 0.0413(15) Uani 1 1 d . . .
C20 C 0.7799(4) 0.5915(3) 0.2645(4) 0.0447(15) Uani 1 1 d . . .
C21 C 0.6393(4) 0.6742(3) -0.0986(4) 0.0412(15) Uani 1 1 d . . .
C22 C 0.6404(5) 0.6278(3) -0.1559(4) 0.0544(18) Uani 1 1 d . . .
H22A H 0.6198 0.5896 -0.1414 0.065 Uiso 1 1 calc R . .
C23 C 0.6720(5) 0.6373(3) -0.2355(5) 0.0639(19) Uani 1 1 d . . .
H23A H 0.6711 0.6051 -0.2735 0.077 Uiso 1 1 calc R . .
C24 C 0.7046(5) 0.6927(3) -0.2598(4) 0.0555(18) Uani 1 1 d . . .
C25 C 0.7023(5) 0.7386(3) -0.2023(4) 0.0584(19) Uani 1 1 d . . .
H25A H 0.7229 0.7768 -0.2168 0.070 Uiso 1 1 calc R . .
C26 C 0.6701(5) 0.7301(3) -0.1226(4) 0.0542(18) Uani 1 1 d . . .
H26A H 0.6693 0.7626 -0.0852 0.065 Uiso 1 1 calc R . .
C27 C 0.7433(6) 0.7026(4) -0.3458(4) 0.083(3) Uani 1 1 d . . .
H27A H 0.7637 0.7438 -0.3500 0.125 Uiso 1 1 calc R . .
H27B H 0.6923 0.6937 -0.3914 0.125 Uiso 1 1 calc R . .
H27C H 0.7983 0.6764 -0.3500 0.125 Uiso 1 1 calc R . .
C31 C 0.2116(4) 0.7231(3) 0.0955(4) 0.0458(16) Uani 1 1 d . . .
C32 C 0.1283(5) 0.6890(4) 0.0944(5) 0.067(2) Uani 1 1 d . . .
H32A H 0.1333 0.6496 0.1149 0.081 Uiso 1 1 calc R . .
C33 C 0.0361(5) 0.7118(4) 0.0632(5) 0.081(3) Uani 1 1 d . . .
H33A H -0.0191 0.6874 0.0630 0.098 Uiso 1 1 calc R . .
C34 C 0.0256(5) 0.7698(5) 0.0328(5) 0.077(3) Uani 1 1 d . . .
C35 C 0.1102(5) 0.8044(4) 0.0353(5) 0.075(2) Uani 1 1 d . . .
H35A H 0.1054 0.8437 0.0148 0.090 Uiso 1 1 calc R . .
C36 C 0.2016(5) 0.7820(3) 0.0674(4) 0.0590(19) Uani 1 1 d . . .
H36A H 0.2566 0.8068 0.0700 0.071 Uiso 1 1 calc R . .
C37 C -0.0745(6) 0.7958(5) -0.0038(6) 0.123(4) Uani 1 1 d . . .
H37A H -0.1246 0.7660 -0.0005 0.185 Uiso 1 1 calc R . .
H37B H -0.0727 0.8070 -0.0625 0.185 Uiso 1 1 calc R . .
H37C H -0.0888 0.8307 0.0286 0.185 Uiso 1 1 calc R . .
C41 C 0.4570(4) 0.6205(3) 0.4922(4) 0.0420(15) Uani 1 1 d . . .
C42 C 0.4800(4) 0.6652(3) 0.5517(4) 0.0476(16) Uani 1 1 d . . .
H42A H 0.5154 0.6987 0.5374 0.057 Uiso 1 1 calc R . .
C43 C 0.4503(5) 0.6607(3) 0.6345(4) 0.0516(17) Uani 1 1 d . . .
H43A H 0.4661 0.6916 0.6738 0.062 Uiso 1 1 calc R . .
C44 C 0.3985(5) 0.6113(3) 0.6582(4) 0.0503(16) Uani 1 1 d . . .
C45 C 0.3793(6) 0.5669(3) 0.5985(5) 0.068(2) Uani 1 1 d . . .
H45A H 0.3458 0.5327 0.6131 0.082 Uiso 1 1 calc R . .
C46 C 0.4077(6) 0.5705(3) 0.5161(4) 0.068(2) Uani 1 1 d . . .
H46A H 0.3932 0.5390 0.4775 0.082 Uiso 1 1 calc R . .
C47 C 0.3609(6) 0.6085(4) 0.7440(4) 0.073(2) Uani 1 1 d . . .
H47A H 0.3270 0.5710 0.7491 0.109 Uiso 1 1 calc R . .
H47B H 0.3164 0.6414 0.7491 0.109 Uiso 1 1 calc R . .
H47C H 0.4151 0.6112 0.7885 0.109 Uiso 1 1 calc R . .
C51 C 0.8809(4) 0.5676(3) 0.2940(4) 0.0510(17) Uani 1 1 d . . .
C52 C 0.9632(5) 0.6045(4) 0.2961(5) 0.066(2) Uani 1 1 d . . .
H52A H 0.9561 0.6445 0.2789 0.079 Uiso 1 1 calc R . .
C53 C 1.0555(5) 0.5819(5) 0.3238(5) 0.084(3) Uani 1 1 d . . .
H53A H 1.1095 0.6074 0.3247 0.101 Uiso 1 1 calc R . .
C54 C 1.0701(5) 0.5238(5) 0.3497(5) 0.085(3) Uani 1 1 d . . .
C55 C 0.9892(6) 0.4870(5) 0.3476(6) 0.104(3) Uani 1 1 d . . .
H55 H 0.9970 0.4470 0.3648 0.124 Uiso 1 1 calc R . .
C56 C 0.8938(5) 0.5095(4) 0.3195(6) 0.080(2) Uani 1 1 d . . .
H56A H 0.8397 0.4841 0.3187 0.096 Uiso 1 1 calc R . .
C57 C 1.1736(6) 0.4993(6) 0.3802(7) 0.151(6) Uani 1 1 d . . .
H57A H 1.2211 0.5308 0.3770 0.227 Uiso 1 1 calc R . .
H57B H 1.1882 0.4663 0.3443 0.227 Uiso 1 1 calc R . .
H57C H 1.1761 0.4856 0.4382 0.227 Uiso 1 1 calc R . .
C61 C 0.5062(5) 0.5566(3) 0.1614(4) 0.0466(16) Uani 1 1 d . . .
C62 C 0.4022(5) 0.5461(3) 0.1223(5) 0.0530(17) Uani 1 1 d . . .
C63 C 0.3270(5) 0.5398(3) 0.1727(5) 0.0608(19) Uani 1 1 d . . .
H63A H 0.3400 0.5440 0.2318 0.073 Uiso 1 1 calc R . .
C64 C 0.2321(6) 0.5273(4) 0.1355(7) 0.083(3) Uani 1 1 d . . .
H64A H 0.1815 0.5221 0.1692 0.099 Uiso 1 1 calc R . .
C65 C 0.2145(6) 0.5229(4) 0.0487(8) 0.089(3) Uani 1 1 d . . .
C66 C 0.2857(7) 0.5302(4) -0.0036(6) 0.087(3) Uani 1 1 d . . .
H66A H 0.2705 0.5278 -0.0627 0.104 Uiso 1 1 calc R . .
C67 C 0.3806(5) 0.5411(3) 0.0323(5) 0.065(2) Uani 1 1 d . . .
H67A H 0.4305 0.5452 -0.0025 0.078 Uiso 1 1 calc R . .
C71 C 0.0625(13) 0.8752(9) 0.3518(10) 0.216(8) Uani 1 1 d . . .
H71A H 0.0894 0.8638 0.4094 0.260 Uiso 1 1 calc R . .
H71B H 0.0912 0.9132 0.3367 0.260 Uiso 1 1 calc R . .
Cl1 Cl -0.0626(5) 0.8782(4) 0.3404(4) 0.321(4) Uani 1 1 d . . .
Cl2 Cl 0.0785(8) 0.8190(5) 0.2783(6) 0.431(7) Uani 1 1 d . . .

loop_
_atom_site_aniso_label
_atom_site_aniso_U_11
_atom_site_aniso_U_22
_atom_site_aniso_U_33
_atom_site_aniso_U_23
_atom_site_aniso_U_13
_atom_site_aniso_U_12
Rh1 0.0358(2) 0.0383(3) 0.0354(3) 0.0010(3) 0.00294(18) 0.0004(2)
O1 0.074(3) 0.048(3) 0.110(5) -0.008(3) -0.006(3) 0.010(3)
N1 0.038(3) 0.047(3) 0.033(3) 0.000(2) 0.005(2) -0.001(2)
N2 0.040(3) 0.037(3) 0.035(3) -0.002(2) 0.005(2) 0.001(2)
N3 0.038(3) 0.039(3) 0.041(3) -0.001(2) 0.002(2) 0.003(2)
N4 0.043(3) 0.038(3) 0.033(3) -0.004(2) 0.007(2) -0.001(2)
F1 0.064(3) 0.143(5) 0.203(7) -0.035(5) -0.030(4) -0.019(3)
C1 0.041(3) 0.043(4) 0.050(4) 0.003(3) 0.008(3) 0.001(3)
C2 0.044(4) 0.060(5) 0.048(4) 0.001(4) 0.006(3) 0.008(3)
C3 0.039(3) 0.065(5) 0.047(4) 0.001(3) 0.016(3) 0.002(3)
C4 0.044(3) 0.037(3) 0.046(4) 0.003(3) 0.008(3) 0.002(3)
C5 0.046(3) 0.036(3) 0.038(3) -0.005(3) 0.009(3) 0.001(3)
C6 0.044(3) 0.041(4) 0.035(3) -0.003(3) 0.006(3) 0.002(3)
C7 0.057(4) 0.055(4) 0.035(3) 0.001(3) 0.005(3) 0.007(3)
C8 0.047(4) 0.053(4) 0.044(4) 0.004(3) -0.004(3) 0.011(3)
C9 0.042(3) 0.035(3) 0.039(3) 0.005(3) 0.000(3) 0.003(3)
C10 0.038(3) 0.043(4) 0.044(4) 0.004(3) 0.004(3) 0.001(3)
C11 0.042(3) 0.035(4) 0.051(4) 0.000(3) 0.008(3) 0.000(3)
C12 0.038(3) 0.054(4) 0.049(4) -0.002(3) 0.007(3) 0.005(3)
C13 0.050(4) 0.050(4) 0.043(4) -0.001(3) 0.011(3) -0.002(3)
C14 0.040(3) 0.042(4) 0.041(3) -0.001(3) 0.007(3) -0.002(3)
C15 0.048(3) 0.040(4) 0.039(3) 0.001(3) 0.004(3) -0.006(3)
C16 0.047(3) 0.039(4) 0.040(4) 0.001(3) 0.001(3) -0.005(3)
C17 0.054(4) 0.052(4) 0.039(4) 0.005(3) -0.003(3) -0.003(3)
C18 0.039(3) 0.057(4) 0.044(4) 0.011(3) -0.004(3) -0.002(3)
C19 0.038(3) 0.041(4) 0.042(4) 0.004(3) -0.007(3) -0.003(3)
C20 0.043(3) 0.046(4) 0.043(4) -0.002(3) -0.003(3) -0.002(3)
C21 0.043(3) 0.043(4) 0.038(3) 0.001(3) 0.006(3) 0.009(3)
C22 0.077(5) 0.040(4) 0.049(4) 0.000(3) 0.018(3) -0.005(3)
C23 0.081(5) 0.056(5) 0.057(4) -0.016(4) 0.022(4) 0.007(4)
C24 0.064(4) 0.061(5) 0.044(4) 0.003(4) 0.017(3) 0.006(4)
C25 0.078(5) 0.040(4) 0.061(5) 0.014(4) 0.022(4) 0.001(3)
C26 0.079(5) 0.040(4) 0.048(4) -0.004(3) 0.025(4) 0.001(3)
C27 0.110(7) 0.100(7) 0.047(5) -0.002(5) 0.035(4) -0.005(5)
C31 0.043(3) 0.057(4) 0.037(3) 0.004(3) 0.003(3) 0.001(3)
C32 0.048(4) 0.076(5) 0.076(5) 0.021(4) -0.003(4) -0.007(4)
C33 0.043(4) 0.114(8) 0.087(6) 0.024(6) 0.005(4) -0.007(4)
C34 0.042(4) 0.126(8) 0.064(5) 0.030(5) 0.010(4) 0.026(4)
C35 0.061(5) 0.087(6) 0.077(5) 0.023(5) 0.012(4) 0.031(4)
C36 0.047(4) 0.059(5) 0.071(5) 0.012(4) 0.005(3) 0.013(3)
C37 0.056(5) 0.188(11) 0.125(8) 0.063(8) 0.012(5) 0.045(6)
C41 0.042(3) 0.044(4) 0.040(4) 0.003(3) 0.004(3) 0.000(3)
C42 0.052(4) 0.045(4) 0.044(4) 0.000(3) -0.003(3) -0.003(3)
C43 0.062(4) 0.051(4) 0.041(4) -0.011(3) 0.002(3) 0.000(3)
C44 0.057(4) 0.053(4) 0.040(4) 0.006(4) 0.005(3) 0.008(3)
C45 0.093(6) 0.062(5) 0.054(5) -0.003(4) 0.023(4) -0.030(4)
C46 0.097(6) 0.060(5) 0.051(4) -0.016(4) 0.023(4) -0.029(4)
C47 0.096(6) 0.080(6) 0.045(4) 0.009(4) 0.017(4) 0.003(5)
C51 0.043(3) 0.062(5) 0.046(4) 0.007(4) 0.001(3) 0.007(3)
C52 0.047(4) 0.079(5) 0.068(5) 0.006(4) -0.003(3) -0.016(4)
C53 0.048(5) 0.121(8) 0.079(6) 0.017(6) -0.008(4) -0.015(5)
C54 0.042(4) 0.145(9) 0.067(5) 0.037(6) -0.002(4) 0.015(5)
C55 0.073(6) 0.113(8) 0.123(8) 0.058(7) 0.005(6) 0.029(6)
C56 0.056(5) 0.075(6) 0.112(7) 0.035(5) 0.018(5) 0.009(4)
C57 0.051(5) 0.255(15) 0.147(10) 0.105(10) 0.011(6) 0.050(7)
C61 0.054(4) 0.047(4) 0.038(4) 0.008(3) 0.003(3) 0.005(3)
C62 0.060(4) 0.034(4) 0.064(5) -0.010(3) 0.003(4) -0.007(3)
C63 0.061(4) 0.053(5) 0.071(5) -0.012(4) 0.019(4) -0.012(4)
C64 0.069(5) 0.064(5) 0.119(8) -0.022(6) 0.029(5) -0.014(4)
C65 0.057(5) 0.076(6) 0.130(9) -0.024(6) -0.008(6) -0.011(4)
C66 0.086(6) 0.080(6) 0.086(6) -0.010(5) -0.029(5) -0.016(5)
C67 0.070(5) 0.060(5) 0.064(5) -0.004(4) -0.001(4) -0.007(4)
C71 0.193(17) 0.30(3) 0.142(13) -0.015(14) -0.025(12) -0.081(17)
Cl1 0.214(6) 0.509(13) 0.258(7) 0.065(7) 0.105(5) 0.089(7)
Cl2 0.524(15) 0.432(13) 0.366(11) 0.025(9) 0.169(11) 0.306(12)

loop_
_geom_bond_atom_site_label_1
_geom_bond_atom_site_label_2
_geom_bond_distance
_geom_bond_site_symmetry_2
_geom_bond_publ_flag
Rh1 C61 1.976(7) . ?
Rh1 N1 2.035(5) . ?
Rh1 N4 2.042(5) . ?
Rh1 N2 2.047(5) . ?
Rh1 N3 2.052(5) . ?
O1 C61 1.199(7) . ?
N1 C1 1.373(7) . ?
N1 C4 1.393(7) . ?
N2 C9 1.389(7) . ?
N2 C6 1.391(7) . ?
N3 C19 1.383(7) . ?
N3 C16 1.395(7) . ?
N4 C11 1.380(7) . ?
N4 C14 1.410(7) . ?
F1 C65 1.367(9) . ?
C1 C20 1.426(8) . ?
C1 C2 1.438(8) . ?
C2 C3 1.346(8) . ?
C3 C4 1.443(8) . ?
C4 C5 1.401(8) . ?
C5 C6 1.386(8) . ?
C5 C21 1.534(8) . ?
C6 C7 1.441(8) . ?
C7 C8 1.349(8) . ?
C8 C9 1.452(8) . ?
C9 C10 1.398(8) . ?
C10 C11 1.405(8) . ?
C10 C31 1.518(8) . ?
C11 C12 1.438(8) . ?
C12 C13 1.355(8) . ?
C13 C14 1.417(8) . ?
C14 C15 1.405(8) . ?
C15 C16 1.395(8) . ?
C15 C41 1.527(8) . ?
C16 C17 1.443(8) . ?
C17 C18 1.349(8) . ?
C18 C19 1.445(8) . ?
C19 C20 1.404(8) . ?
C20 C51 1.502(8) . ?
C21 C22 1.370(8) . ?
C21 C26 1.376(9) . ?
C22 C23 1.390(9) . ?
C23 C24 1.377(10) . ?
C24 C25 1.366(9) . ?
C24 C27 1.528(8) . ?
C25 C26 1.391(8) . ?
C31 C32 1.369(9) . ?
C31 C36 1.379(9) . ?
C32 C33 1.394(10) . ?
C33 C34 1.375(11) . ?
C34 C35 1.386(11) . ?
C34 C37 1.535(10) . ?
C35 C36 1.386(9) . ?
C41 C42 1.373(8) . ?
C41 C46 1.375(9) . ?
C42 C43 1.417(8) . ?
C43 C44 1.381(9) . ?
C44 C45 1.366(9) . ?
C44 C47 1.504(9) . ?
C45 C46 1.401(9) . ?
C51 C56 1.356(10) . ?
C51 C52 1.391(9) . ?
C52 C53 1.381(10) . ?
C53 C54 1.360(12) . ?
C54 C55 1.373(12) . ?
C54 C57 1.541(10) . ?
C55 C56 1.419(11) . ?
C61 C62 1.501(9) . ?
C62 C63 1.381(9) . ?
C62 C67 1.417(10) . ?
C63 C64 1.388(11) . ?
C64 C65 1.364(12) . ?
C65 C66 1.360(12) . ?
C66 C67 1.375(10) . ?
C71 Cl1 1.704(17) . ?
C71 Cl2 1.732(18) . ?
